data_7131240
loop_
_publ_author_name
'Seo, Hyeonglim'
'Kohlbrand, Alysia J.'
'Stokes, Ryjul W.'
'Chung, Jeewon'
'Cohen, Seth M.'

_publ_section_title
;
 Masking thiol reactivity with thioamide, thiourea, and
 thiocarbamate-based MBPs.
;
_journal_issue 16
_journal_name_full 'Chemical communications (Cambridge, England)'
_journal_page_first 2283
_journal_page_last 2286
_journal_paper_doi 10.1039/d2cc06596g
_journal_volume 59
_journal_year 2023
_chemical_formula_moiety 'C37 H32 B N7 S2 Zn'
_chemical_formula_sum 'C37 H32 B N7 S2 Zn'
_chemical_formula_weight 714.99
_space_group_crystal_system monoclinic
_space_group_IT_number 14
_space_group_name_Hall '-P 2yn'
_space_group_name_H-M_alt 'P 1 21/n 1'
_atom_sites_solution_hydrogens geom
_atom_sites_solution_primary dual
_audit_creation_date 2022-04-22
_audit_creation_method
;
Olex2 1.3-alpha
(compiled 2020.11.12 svn.r5f609507 for OlexSys, GUI svn.r6272)
;
_audit_update_record
;
2022-10-07 deposited with the CCDC.	2023-01-30 downloaded from the CCDC.
;
_cell_angle_alpha 90
_cell_angle_beta 101.4370(10)
_cell_angle_gamma 90
_cell_formula_units_Z 4
_cell_length_a 16.2876(11)
_cell_length_b 12.0580(8)
_cell_length_c 17.5877(12)
_cell_measurement_reflns_used 9160
_cell_measurement_temperature 100.0
_cell_measurement_theta_max 27.09
_cell_measurement_theta_min 2.36
_cell_volume 3385.6(4)
_computing_cell_refinement 'SAINT v8.34A (Bruker, 2013)'
_computing_data_collection 'APEX2 v2013.6-2 (Bruker, 2013)'
_computing_data_reduction 'SAINT v8.34A (Bruker, 2013)'
_computing_molecular_graphics 'Olex2 1.3-alpha (Dolomanov et al., 2009)'
_computing_publication_material 'Olex2 1.3-alpha (Dolomanov et al., 2009)'
_computing_structure_refinement 'SHELXL 2018/3 (Sheldrick, 2015)'
_computing_structure_solution 'SHELXT 2014/5 (Sheldrick, 2014)'
_diffrn_ambient_temperature 100.0
_diffrn_detector 'Bruker APEX-II CCD'
_diffrn_detector_area_resol_mean 7.9
_diffrn_detector_type 'CCD Area Detector'
_diffrn_measured_fraction_theta_full 1.000
_diffrn_measured_fraction_theta_max 0.999
_diffrn_measurement_device 'Kappa Four-Circle Diffractometer'
_diffrn_measurement_device_type 'Bruker APEX II Ultra'
_diffrn_measurement_method '\w and \f scans'
_diffrn_radiation_monochromator 'Double Bounce Multilayer Mirrors'
_diffrn_radiation_probe x-ray
_diffrn_radiation_type MoK\a
_diffrn_radiation_wavelength 0.71073
_diffrn_radiation_xray_symbol K-L~3~
_diffrn_reflns_av_R_equivalents 0.0409
_diffrn_reflns_av_unetI/netI 0.0263
_diffrn_reflns_Laue_measured_fraction_full 1.000
_diffrn_reflns_Laue_measured_fraction_max 0.999
_diffrn_reflns_limit_h_max 20
_diffrn_reflns_limit_h_min -20
_diffrn_reflns_limit_k_max 15
_diffrn_reflns_limit_k_min -14
_diffrn_reflns_limit_l_max 22
_diffrn_reflns_limit_l_min -21
_diffrn_reflns_number 43464
_diffrn_reflns_point_group_measured_fraction_full 1.000
_diffrn_reflns_point_group_measured_fraction_max 0.999
_diffrn_reflns_theta_full 25.242
_diffrn_reflns_theta_max 27.126
_diffrn_reflns_theta_min 1.557
_diffrn_source 'Micro Focus Rotating Anode'
_diffrn_source_current 50.0
_diffrn_source_power 2.5
_diffrn_source_type 'Bruker TXS'
_diffrn_source_voltage 50.0
_diffrn_standards_number 0
_exptl_absorpt_coefficient_mu 0.888
_exptl_absorpt_correction_T_max 0.7455
_exptl_absorpt_correction_T_min 0.6797
_exptl_absorpt_correction_type multi-scan
_exptl_absorpt_process_details
;
SADABS-2016/2 (Bruker,2016/2) was used for absorption correction.
wR2(int) was 0.1000 before and 0.0485 after correction.
The Ratio of minimum to maximum transmission is 0.9117.
The \l/2 correction factor is Not present.
;
_exptl_crystal_density_diffrn 1.403
_exptl_crystal_description block
_exptl_crystal_F_000 1480
_exptl_crystal_size_max 0.1
_exptl_crystal_size_mid 0.1
_exptl_crystal_size_min 0.1
_refine_diff_density_max 0.355
_refine_diff_density_min -0.190
_refine_diff_density_rms 0.054
_refine_ls_extinction_method none
_refine_ls_goodness_of_fit_ref 1.030
_refine_ls_hydrogen_treatment constr
_refine_ls_matrix_type full
_refine_ls_number_parameters 436
_refine_ls_number_reflns 7493
_refine_ls_number_restraints 0
_refine_ls_restrained_S_all 1.030
_refine_ls_R_factor_all 0.0348
_refine_ls_R_factor_gt 0.0271
_refine_ls_shift/su_max 0.002
_refine_ls_shift/su_mean 0.000
_refine_ls_structure_factor_coef Fsqd
_refine_ls_weighting_details 'w=1/[\s^2^(Fo^2^)+(0.0289P)^2^+2.1344P] where P=(Fo^2^+2Fc^2^)/3'
_refine_ls_weighting_scheme calc
_refine_ls_wR_factor_gt 0.0650
_refine_ls_wR_factor_ref 0.0688
_reflns_Friedel_coverage 0.000
_reflns_number_gt 6469
_reflns_number_total 7493
_reflns_threshold_expression 'I > 2\s(I)'
_cod_data_source_file d2cc06596g2.cif
_cod_data_source_block cohen_shs_280_01102022_0m
_cod_depositor_comments
;
The following automatic conversions were performed:

data item '_diffrn_radiation_probe' value 'X-ray' was changed to
'x-ray' in accordance with the
/home/data/users/saulius/crontab/automatic-downloads/rss-feeds/RSC/lib/dictionaries/cif_core.dic
dictionary named 'cif_core.dic' version 2.4.2 last updated on
2011-04-26.

Automatic conversion script
Id: cif_fix_values 7556 2019-12-06 15:28:31Z antanas 

 Adding full bibliography for 7131239--7131245.cif.
;
_cod_database_code 7131240
_shelx_shelxl_version_number 2018/3
_shelx_space_group_comment
;
The symmetry employed for this shelxl refinement is uniquely defined
by the following loop, which should always be used as a source of
symmetry information in preference to the above space-group names.
They are only intended as comments.
;
_shelx_estimated_absorpt_t_max 0.916
_shelx_estimated_absorpt_t_min 0.916
_olex2_refinement_description
;
1.a Ternary CH refined with riding coordinates:
 B1(H1)
1.b Aromatic/amide H refined with riding coordinates:
 C00D(H00D), C00E(H00E), C00G(H00G), C00I(H00I), C00K(H00K), C00O(H00O),
 C00P(H00P), C00Q(H00Q), C00U(H00U), C00V(H00V), C00Z(H00Z), C010(H010),
 C011(H011), C013(H013), C014(H014), C015(H015), C016(H016), C017(H017),
 C018(H018), C019(H019), C01B(H01B), C01C(H01C)
1.c Idealised Me refined as rotating group:
 C00R(H00A,H00B,H00C), C00W(H00F,H00H,H00J), C00Y(H00L,H00M,H00N)
;
_olex2_submission_special_instructions 'No special instructions were received'

loop_
_space_group_symop_operation_xyz
'x, y, z'
'-x+1/2, y+1/2, -z+1/2'
'-x, -y, -z'
'x-1/2, -y-1/2, z-1/2'

loop_
_atom_site_label
_atom_site_type_symbol
_atom_site_fract_x
_atom_site_fract_y
_atom_site_fract_z
_atom_site_U_iso_or_equiv
_atom_site_adp_type
_atom_site_occupancy
_atom_site_site_symmetry_order
_atom_site_calc_flag
_atom_site_refinement_flags_posn
_atom_site_refinement_flags_adp
_atom_site_refinement_flags_occupancy
_atom_site_disorder_assembly
_atom_site_disorder_group
Zn1 Zn 0.32497(2) 0.22472(2) 0.52984(2) 0.01249(5) Uani 1 1 d . . . . .
S1 S 0.21689(2) 0.14588(3) 0.44344(2) 0.01637(9) Uani 1 1 d . . . . .
S2 S 0.05211(2) 0.11848(4) 0.49592(2) 0.01935(9) Uani 1 1 d . . . . .
N1 N 0.50411(8) 0.22286(11) 0.53622(7) 0.0139(3) Uani 1 1 d . . . . .
N2 N 0.43232(8) 0.20511(11) 0.48166(7) 0.0138(3) Uani 1 1 d . . . . .
N3 N 0.44359(8) 0.39602(11) 0.58453(7) 0.0141(3) Uani 1 1 d . . . . .
N4 N 0.35870(8) 0.38650(11) 0.55586(7) 0.0135(3) Uani 1 1 d . . . . .
N5 N 0.45632(7) 0.22202(10) 0.66395(7) 0.0125(2) Uani 1 1 d . . . . .
N6 N 0.38544(8) 0.16216(10) 0.63488(7) 0.0130(2) Uani 1 1 d . . . . .
N7 N 0.18075(9) 0.22181(11) 0.57570(8) 0.0189(3) Uani 1 1 d . . . . .
C1 C 0.65769(10) 0.17999(16) 0.55984(10) 0.0224(3) Uani 1 1 d . . . . .
H00L H 0.676492 0.257357 0.563381 0.034 Uiso 1 1 calc R U . . .
H00M H 0.694866 0.135763 0.534325 0.034 Uiso 1 1 calc R U . . .
H00N H 0.659027 0.150842 0.612091 0.034 Uiso 1 1 calc R U . . .
C2 C 0.57009(9) 0.17390(13) 0.51361(9) 0.0164(3) Uani 1 1 d . . . . .
C3 C 0.54074(10) 0.12413(13) 0.44263(9) 0.0176(3) Uani 1 1 d . . . . .
H00P H 0.572474 0.083218 0.412380 0.021 Uiso 1 1 calc R U . . .
C4 C 0.45486(9) 0.14627(13) 0.42445(8) 0.0145(3) Uani 1 1 d . . . . .
C5 C 0.39518(9) 0.12106(13) 0.35174(8) 0.0152(3) Uani 1 1 d . . . . .
C6 C 0.40523(11) 0.02507(15) 0.31011(9) 0.0238(4) Uani 1 1 d . . . . .
H011 H 0.448812 -0.025732 0.329913 0.029 Uiso 1 1 calc R U . . .
C7 C 0.35164(13) 0.00372(17) 0.23980(10) 0.0330(4) Uani 1 1 d . . . . .
H018 H 0.358472 -0.061988 0.211907 0.040 Uiso 1 1 calc R U . . .
C8 C 0.28831(12) 0.07763(17) 0.21012(10) 0.0311(4) Uani 1 1 d . . . . .
H015 H 0.251828 0.062746 0.161983 0.037 Uiso 1 1 calc R U . . .
C9 C 0.27838(10) 0.17329(16) 0.25084(9) 0.0231(4) Uani 1 1 d . . . . .
H00V H 0.235101 0.224272 0.230535 0.028 Uiso 1 1 calc R U . . .
C10 C 0.33141(9) 0.19487(14) 0.32118(9) 0.0168(3) Uani 1 1 d . . . . .
H00D H 0.324186 0.260676 0.348823 0.020 Uiso 1 1 calc R U . . .
C11 C 0.55220(10) 0.54280(14) 0.62494(10) 0.0221(3) Uani 1 1 d . . . . .
H00F H 0.573732 0.509609 0.675853 0.033 Uiso 1 1 calc R U . . .
H00H H 0.552830 0.623792 0.629690 0.033 Uiso 1 1 calc R U . . .
H00J H 0.587569 0.520350 0.588574 0.033 Uiso 1 1 calc R U . . .
C12 C 0.46458(10) 0.50421(13) 0.59556(9) 0.0167(3) Uani 1 1 d . . . . .
C13 C 0.39262(10) 0.56610(13) 0.57412(9) 0.0178(3) Uani 1 1 d . . . . .
H00I H 0.388012 0.644566 0.575801 0.021 Uiso 1 1 calc R U . . .
C14 C 0.32773(10) 0.49054(13) 0.54938(8) 0.0147(3) Uani 1 1 d . . . . .
C15 C 0.23868(10) 0.51649(13) 0.52040(8) 0.0156(3) Uani 1 1 d . . . . .
C16 C 0.20576(10) 0.61529(14) 0.54344(9) 0.0199(3) Uani 1 1 d . . . . .
H00K H 0.240680 0.663665 0.578366 0.024 Uiso 1 1 calc R U . . .
C17 C 0.12256(11) 0.64326(14) 0.51574(10) 0.0231(4) Uani 1 1 d . . . . .
H00Q H 0.100946 0.710495 0.531957 0.028 Uiso 1 1 calc R U . . .
C18 C 0.07095(10) 0.57408(14) 0.46475(10) 0.0235(4) Uani 1 1 d . . . . .
H00Z H 0.014234 0.593918 0.445260 0.028 Uiso 1 1 calc R U . . .
C19 C 0.10271(10) 0.47560(14) 0.44238(10) 0.0231(4) Uani 1 1 d . . . . .
H010 H 0.067189 0.426942 0.408187 0.028 Uiso 1 1 calc R U . . .
C20 C 0.18583(10) 0.44722(14) 0.46935(9) 0.0181(3) Uani 1 1 d . . . . .
H00G H 0.206962 0.379833 0.452840 0.022 Uiso 1 1 calc R U . . .
C21 C 0.54811(10) 0.27210(14) 0.79038(9) 0.0190(3) Uani 1 1 d . . . . .
H00A H 0.600193 0.252255 0.773777 0.029 Uiso 1 1 calc R U . . .
H00B H 0.552475 0.252036 0.845036 0.029 Uiso 1 1 calc R U . . .
H00C H 0.538604 0.352119 0.784069 0.029 Uiso 1 1 calc R U . . .
C22 C 0.47651(9) 0.21092(13) 0.74198(8) 0.0143(3) Uani 1 1 d . . . . .
C23 C 0.41886(9) 0.14017(13) 0.76404(9) 0.0160(3) Uani 1 1 d . . . . .
H00O H 0.417533 0.115793 0.815149 0.019 Uiso 1 1 calc R U . . .
C24 C 0.36278(9) 0.11164(12) 0.69584(8) 0.0136(3) Uani 1 1 d . . . . .
C25 C 0.28959(9) 0.03767(13) 0.68601(9) 0.0150(3) Uani 1 1 d . . . . .
C26 C 0.24589(11) 0.02361(15) 0.74602(9) 0.0233(4) Uani 1 1 d . . . . .
H013 H 0.264225 0.060805 0.794001 0.028 Uiso 1 1 calc R U . . .
C27 C 0.17586(11) -0.04432(17) 0.73607(10) 0.0300(4) Uani 1 1 d . . . . .
H016 H 0.146448 -0.053427 0.777204 0.036 Uiso 1 1 calc R U . . .
C28 C 0.14872(11) -0.09885(15) 0.66645(10) 0.0261(4) Uani 1 1 d . . . . .
H014 H 0.100536 -0.144989 0.659632 0.031 Uiso 1 1 calc R U . . .
C29 C 0.19197(10) -0.08601(14) 0.60668(10) 0.0206(3) Uani 1 1 d . . . . .
H00U H 0.173339 -0.123380 0.558812 0.025 Uiso 1 1 calc R U . . .
C30 C 0.26227(10) -0.01888(13) 0.61645(9) 0.0160(3) Uani 1 1 d . . . . .
H00E H 0.292095 -0.011320 0.575473 0.019 Uiso 1 1 calc R U . . .
C31 C 0.15449(9) 0.16948(13) 0.51064(9) 0.0150(3) Uani 1 1 d . . . . .
C32 C 0.11898(11) 0.22337(14) 0.62016(10) 0.0231(4) Uani 1 1 d . . . . .
C33 C 0.12668(15) 0.27261(17) 0.69319(11) 0.0387(5) Uani 1 1 d . . . . .
H019 H 0.176832 0.309536 0.716697 0.046 Uiso 1 1 calc R U . . .
C34 C 0.05992(18) 0.2663(2) 0.73024(13) 0.0516(7) Uani 1 1 d . . . . .
H01C H 0.064395 0.299791 0.779794 0.062 Uiso 1 1 calc R U . . .
C35 C -0.01364(17) 0.2125(2) 0.69715(13) 0.0514(7) Uani 1 1 d . . . . .
H01B H -0.058439 0.209734 0.724428 0.062 Uiso 1 1 calc R U . . .
C36 C -0.02302(13) 0.16270(19) 0.62512(12) 0.0371(5) Uani 1 1 d . . . . .
H017 H -0.073325 0.125426 0.602495 0.044 Uiso 1 1 calc R U . . .
C37 C 0.04412(11) 0.16925(15) 0.58694(10) 0.0238(4) Uani 1 1 d . . . . .
B1 B 0.49864(11) 0.29230(14) 0.60869(10) 0.0142(3) Uani 1 1 d . . . . .
H1 H 0.556003 0.315285 0.635769 0.017 Uiso 1 1 calc R U . . .

loop_
_atom_site_aniso_label
_atom_site_aniso_U_11
_atom_site_aniso_U_22
_atom_site_aniso_U_33
_atom_site_aniso_U_23
_atom_site_aniso_U_13
_atom_site_aniso_U_12
Zn1 0.01166(9) 0.01337(9) 0.01174(9) -0.00063(6) 0.00062(6) -0.00107(7)
S1 0.01129(17) 0.0217(2) 0.01584(18) -0.00040(14) 0.00197(14) -0.00205(15)
S2 0.01176(18) 0.0263(2) 0.02014(19) 0.00232(16) 0.00342(14) -0.00293(15)
N1 0.0108(6) 0.0169(6) 0.0137(6) -0.0001(5) 0.0017(5) -0.0015(5)
N2 0.0117(6) 0.0170(6) 0.0121(6) -0.0007(5) 0.0010(5) -0.0015(5)
N3 0.0122(6) 0.0152(6) 0.0143(6) -0.0003(5) 0.0016(5) -0.0023(5)
N4 0.0115(6) 0.0152(6) 0.0137(6) -0.0001(5) 0.0021(5) -0.0008(5)
N5 0.0095(6) 0.0143(6) 0.0130(6) -0.0016(5) 0.0006(5) -0.0006(5)
N6 0.0108(6) 0.0143(6) 0.0133(6) -0.0009(5) 0.0009(5) -0.0015(5)
N7 0.0212(7) 0.0160(7) 0.0174(6) 0.0005(5) -0.0009(5) 0.0008(5)
C1 0.0140(8) 0.0318(9) 0.0210(8) -0.0025(7) 0.0025(6) 0.0036(7)
C2 0.0143(7) 0.0179(8) 0.0174(7) 0.0026(6) 0.0043(6) 0.0010(6)
C3 0.0165(7) 0.0205(8) 0.0167(7) 0.0006(6) 0.0056(6) 0.0029(6)
C4 0.0167(7) 0.0141(7) 0.0133(7) 0.0015(6) 0.0045(6) -0.0008(6)
C5 0.0153(7) 0.0188(8) 0.0126(7) 0.0005(6) 0.0050(6) -0.0026(6)
C6 0.0297(9) 0.0227(9) 0.0191(8) -0.0024(7) 0.0052(7) 0.0046(7)
C7 0.0449(12) 0.0298(10) 0.0224(9) -0.0124(8) 0.0022(8) 0.0030(9)
C8 0.0301(10) 0.0438(12) 0.0166(8) -0.0083(8) -0.0024(7) -0.0005(9)
C9 0.0167(8) 0.0357(10) 0.0169(8) 0.0003(7) 0.0031(6) 0.0019(7)
C10 0.0146(7) 0.0219(8) 0.0153(7) -0.0009(6) 0.0064(6) -0.0004(6)
C11 0.0206(8) 0.0202(8) 0.0241(8) -0.0009(7) 0.0009(7) -0.0073(7)
C12 0.0206(8) 0.0157(7) 0.0137(7) 0.0006(6) 0.0036(6) -0.0039(6)
C13 0.0228(8) 0.0135(7) 0.0168(7) 0.0009(6) 0.0029(6) -0.0017(6)
C14 0.0189(8) 0.0149(7) 0.0107(7) 0.0011(6) 0.0038(6) -0.0007(6)
C15 0.0181(8) 0.0156(7) 0.0135(7) 0.0044(6) 0.0042(6) 0.0007(6)
C16 0.0229(8) 0.0160(8) 0.0206(8) -0.0007(6) 0.0037(6) -0.0001(6)
C17 0.0266(9) 0.0152(8) 0.0284(9) 0.0003(7) 0.0076(7) 0.0045(7)
C18 0.0166(8) 0.0229(9) 0.0309(9) 0.0034(7) 0.0040(7) 0.0028(7)
C19 0.0201(8) 0.0209(8) 0.0262(9) -0.0021(7) -0.0004(7) -0.0014(7)
C20 0.0197(8) 0.0152(8) 0.0193(8) -0.0004(6) 0.0036(6) 0.0018(6)
C21 0.0162(8) 0.0243(8) 0.0151(7) -0.0010(6) -0.0005(6) -0.0032(7)
C22 0.0141(7) 0.0154(7) 0.0129(7) -0.0018(6) 0.0015(6) 0.0030(6)
C23 0.0168(7) 0.0183(8) 0.0125(7) 0.0001(6) 0.0023(6) 0.0011(6)
C24 0.0136(7) 0.0128(7) 0.0145(7) 0.0002(6) 0.0034(6) 0.0024(6)
C25 0.0136(7) 0.0147(7) 0.0164(7) 0.0032(6) 0.0023(6) 0.0011(6)
C26 0.0240(8) 0.0294(9) 0.0163(7) 0.0010(7) 0.0038(6) -0.0056(7)
C27 0.0258(9) 0.0420(11) 0.0242(9) 0.0057(8) 0.0102(7) -0.0102(8)
C28 0.0190(8) 0.0269(9) 0.0312(9) 0.0079(7) 0.0022(7) -0.0091(7)
C29 0.0207(8) 0.0168(8) 0.0224(8) 0.0004(6) -0.0002(6) -0.0022(6)
C30 0.0161(7) 0.0149(7) 0.0171(7) 0.0015(6) 0.0039(6) 0.0017(6)
C31 0.0114(7) 0.0149(7) 0.0182(7) 0.0041(6) 0.0015(6) 0.0002(6)
C32 0.0310(9) 0.0189(8) 0.0193(8) 0.0031(7) 0.0049(7) 0.0091(7)
C33 0.0613(14) 0.0301(10) 0.0239(9) -0.0048(8) 0.0067(9) 0.0130(10)
C34 0.0806(19) 0.0534(15) 0.0254(10) 0.0001(10) 0.0217(11) 0.0312(14)
C35 0.0601(16) 0.0660(16) 0.0384(12) 0.0201(12) 0.0347(12) 0.0355(14)
C36 0.0318(10) 0.0466(12) 0.0380(11) 0.0180(9) 0.0193(9) 0.0160(9)
C37 0.0259(9) 0.0271(9) 0.0207(8) 0.0098(7) 0.0105(7) 0.0110(7)
B1 0.0119(8) 0.0166(8) 0.0140(8) 0.0000(6) 0.0022(6) -0.0013(6)

loop_
_atom_type_symbol
_atom_type_description
_atom_type_scat_dispersion_real
_atom_type_scat_dispersion_imag
_atom_type_scat_source
C C 0.0033 0.0016 'International Tables Vol C Tables 4.2.6.8 and 6.1.1.4'
H H 0.0000 0.0000 'International Tables Vol C Tables 4.2.6.8 and 6.1.1.4'
B B 0.0013 0.0007 'International Tables Vol C Tables 4.2.6.8 and 6.1.1.4'
N N 0.0061 0.0033 'International Tables Vol C Tables 4.2.6.8 and 6.1.1.4'
S S 0.1246 0.1234 'International Tables Vol C Tables 4.2.6.8 and 6.1.1.4'
Zn Zn 0.2839 1.4301 'International Tables Vol C Tables 4.2.6.8 and 6.1.1.4'

loop_
_geom_angle_atom_site_label_1
_geom_angle_atom_site_label_2
_geom_angle_atom_site_label_3
_geom_angle
_geom_angle_site_symmetry_1
_geom_angle_site_symmetry_3
_geom_angle_publ_flag
N2 Zn1 S1 106.09(4) . . ?
N4 Zn1 S1 132.71(4) . . ?
N4 Zn1 N2 89.40(5) . . ?
N4 Zn1 N6 95.10(5) . . ?
N6 Zn1 S1 127.70(4) . . ?
N6 Zn1 N2 91.86(5) . . ?
C31 S1 Zn1 87.52(5) . . ?
C37 S2 C31 89.03(8) . . ?
N2 N1 B1 118.75(12) . . ?
C2 N1 N2 110.00(12) . . ?
C2 N1 B1 131.24(13) . . ?
N1 N2 Zn1 111.19(9) . . ?
C4 N2 Zn1 137.35(10) . . ?
C4 N2 N1 106.55(12) . . ?
N4 N3 B1 121.14(12) . . ?
C12 N3 N4 109.82(12) . . ?
C12 N3 B1 128.56(13) . . ?
N3 N4 Zn1 111.40(9) . . ?
C14 N4 Zn1 141.80(10) . . ?
C14 N4 N3 106.53(12) . . ?
N6 N5 B1 120.00(11) . . ?
C22 N5 N6 110.08(12) . . ?
C22 N5 B1 129.88(13) . . ?
N5 N6 Zn1 111.07(9) . . ?
C24 N6 Zn1 136.30(10) . . ?
C24 N6 N5 106.53(11) . . ?
C31 N7 C32 110.62(14) . . ?
H00L C1 H00M 109.5 . . ?
H00L C1 H00N 109.5 . . ?
H00M C1 H00N 109.5 . . ?
C2 C1 H00L 109.5 . . ?
C2 C1 H00M 109.5 . . ?
C2 C1 H00N 109.5 . . ?
N1 C2 C1 123.07(14) . . ?
N1 C2 C3 107.60(13) . . ?
C3 C2 C1 129.31(15) . . ?
C2 C3 H00P 127.0 . . ?
C2 C3 C4 105.96(14) . . ?
C4 C3 H00P 127.0 . . ?
N2 C4 C3 109.88(13) . . ?
N2 C4 C5 121.86(14) . . ?
C3 C4 C5 128.04(14) . . ?
C6 C5 C4 119.96(14) . . ?
C10 C5 C4 121.03(14) . . ?
C10 C5 C6 118.91(14) . . ?
C5 C6 H011 119.9 . . ?
C7 C6 C5 120.14(16) . . ?
C7 C6 H011 119.9 . . ?
C6 C7 H018 119.8 . . ?
C8 C7 C6 120.40(17) . . ?
C8 C7 H018 119.8 . . ?
C7 C8 H015 120.1 . . ?
C9 C8 C7 119.74(16) . . ?
C9 C8 H015 120.1 . . ?
C8 C9 H00V 119.9 . . ?
C8 C9 C10 120.15(16) . . ?
C10 C9 H00V 119.9 . . ?
C5 C10 H00D 119.7 . . ?
C9 C10 C5 120.65(15) . . ?
C9 C10 H00D 119.7 . . ?
H00F C11 H00H 109.5 . . ?
H00F C11 H00J 109.5 . . ?
H00H C11 H00J 109.5 . . ?
C12 C11 H00F 109.5 . . ?
C12 C11 H00H 109.5 . . ?
C12 C11 H00J 109.5 . . ?
N3 C12 C11 123.19(14) . . ?
N3 C12 C13 107.82(14) . . ?
C13 C12 C11 128.98(15) . . ?
C12 C13 H00I 126.8 . . ?
C12 C13 C14 106.37(14) . . ?
C14 C13 H00I 126.8 . . ?
N4 C14 C13 109.45(13) . . ?
N4 C14 C15 123.59(14) . . ?
C13 C14 C15 126.96(14) . . ?
C16 C15 C14 119.24(14) . . ?
C20 C15 C14 122.44(14) . . ?
C20 C15 C16 118.31(14) . . ?
C15 C16 H00K 119.7 . . ?
C17 C16 C15 120.60(15) . . ?
C17 C16 H00K 119.7 . . ?
C16 C17 H00Q 119.8 . . ?
C18 C17 C16 120.49(16) . . ?
C18 C17 H00Q 119.8 . . ?
C17 C18 H00Z 120.3 . . ?
C17 C18 C19 119.30(16) . . ?
C19 C18 H00Z 120.3 . . ?
C18 C19 H010 119.7 . . ?
C18 C19 C20 120.64(16) . . ?
C20 C19 H010 119.7 . . ?
C15 C20 H00G 119.7 . . ?
C19 C20 C15 120.64(15) . . ?
C19 C20 H00G 119.7 . . ?
H00A C21 H00B 109.5 . . ?
H00A C21 H00C 109.5 . . ?
H00B C21 H00C 109.5 . . ?
C22 C21 H00A 109.5 . . ?
C22 C21 H00B 109.5 . . ?
C22 C21 H00C 109.5 . . ?
N5 C22 C21 122.28(14) . . ?
N5 C22 C23 107.72(13) . . ?
C23 C22 C21 129.96(14) . . ?
C22 C23 H00O 127.0 . . ?
C22 C23 C24 106.01(13) . . ?
C24 C23 H00O 127.0 . . ?
N6 C24 C23 109.64(13) . . ?
N6 C24 C25 121.62(13) . . ?
C23 C24 C25 128.74(14) . . ?
C26 C25 C24 120.52(14) . . ?
C30 C25 C24 120.64(14) . . ?
C30 C25 C26 118.84(14) . . ?
C25 C26 H013 119.8 . . ?
C27 C26 C25 120.43(16) . . ?
C27 C26 H013 119.8 . . ?
C26 C27 H016 119.9 . . ?
C28 C27 C26 120.21(16) . . ?
C28 C27 H016 119.9 . . ?
C27 C28 H014 120.1 . . ?
C27 C28 C29 119.83(16) . . ?
C29 C28 H014 120.1 . . ?
C28 C29 H00U 119.9 . . ?
C30 C29 C28 120.23(15) . . ?
C30 C29 H00U 119.9 . . ?
C25 C30 H00E 119.8 . . ?
C29 C30 C25 120.46(15) . . ?
C29 C30 H00E 119.8 . . ?
S1 C31 S2 120.92(9) . . ?
N7 C31 S1 123.05(12) . . ?
N7 C31 S2 115.99(12) . . ?
N7 C32 C33 125.38(18) . . ?
N7 C32 C37 115.15(14) . . ?
C33 C32 C37 119.47(18) . . ?
C32 C33 H019 120.8 . . ?
C34 C33 C32 118.5(2) . . ?
C34 C33 H019 120.8 . . ?
C33 C34 H01C 119.1 . . ?
C33 C34 C35 121.7(2) . . ?
C35 C34 H01C 119.1 . . ?
C34 C35 H01B 119.4 . . ?
C36 C35 C34 121.2(2) . . ?
C36 C35 H01B 119.4 . . ?
C35 C36 H017 121.2 . . ?
C35 C36 C37 117.5(2) . . ?
C37 C36 H017 121.2 . . ?
C32 C37 S2 109.18(12) . . ?
C36 C37 S2 129.13(16) . . ?
C36 C37 C32 121.68(17) . . ?
N1 B1 N3 109.69(12) . . ?
N1 B1 N5 109.09(12) . . ?
N1 B1 H1 110.0 . . ?
N3 B1 N5 107.96(12) . . ?
N3 B1 H1 110.0 . . ?
N5 B1 H1 110.0 . . ?

loop_
_geom_bond_atom_site_label_1
_geom_bond_atom_site_label_2
_geom_bond_distance
_geom_bond_site_symmetry_2
_geom_bond_publ_flag
Zn1 S1 2.2915(4) . ?
Zn1 N2 2.1020(13) . ?
Zn1 N4 2.0536(13) . ?
Zn1 N6 2.0568(12) . ?
S1 C31 1.7284(16) . ?
S2 C31 1.7477(15) . ?
S2 C37 1.7427(17) . ?
N1 C2 1.353(2) . ?
N1 B1 1.542(2) . ?
N2 N1 1.3744(17) . ?
N2 C4 1.3406(19) . ?
N3 C12 1.353(2) . ?
N3 B1 1.548(2) . ?
N4 N3 1.3793(17) . ?
N4 C14 1.348(2) . ?
N5 C22 1.3529(19) . ?
N5 B1 1.550(2) . ?
N6 N5 1.3717(17) . ?
N6 C24 1.3467(19) . ?
N7 C31 1.302(2) . ?
N7 C32 1.391(2) . ?
C1 H00L 0.9800 . ?
C1 H00M 0.9800 . ?
C1 H00N 0.9800 . ?
C2 C1 1.497(2) . ?
C2 C3 1.382(2) . ?
C3 H00P 0.9500 . ?
C4 C3 1.397(2) . ?
C4 C5 1.476(2) . ?
C5 C6 1.396(2) . ?
C6 H011 0.9500 . ?
C6 C7 1.389(2) . ?
C7 H018 0.9500 . ?
C8 C7 1.385(3) . ?
C8 H015 0.9500 . ?
C9 C8 1.384(3) . ?
C9 H00V 0.9500 . ?
C10 C5 1.392(2) . ?
C10 C9 1.386(2) . ?
C10 H00D 0.9500 . ?
C11 H00F 0.9800 . ?
C11 H00H 0.9800 . ?
C11 H00J 0.9800 . ?
C12 C11 1.493(2) . ?
C12 C13 1.378(2) . ?
C13 H00I 0.9500 . ?
C13 C14 1.398(2) . ?
C15 C14 1.472(2) . ?
C16 C15 1.399(2) . ?
C16 H00K 0.9500 . ?
C16 C17 1.388(2) . ?
C17 H00Q 0.9500 . ?
C17 C18 1.381(2) . ?
C18 H00Z 0.9500 . ?
C18 C19 1.383(2) . ?
C19 H010 0.9500 . ?
C20 C15 1.392(2) . ?
C20 C19 1.386(2) . ?
C20 H00G 0.9500 . ?
C21 H00A 0.9800 . ?
C21 H00B 0.9800 . ?
C21 H00C 0.9800 . ?
C21 C22 1.495(2) . ?
C23 C22 1.380(2) . ?
C23 H00O 0.9500 . ?
C24 C23 1.399(2) . ?
C25 C24 1.471(2) . ?
C25 C26 1.395(2) . ?
C25 C30 1.394(2) . ?
C26 H013 0.9500 . ?
C26 C27 1.387(2) . ?
C27 H016 0.9500 . ?
C28 C27 1.383(3) . ?
C28 H014 0.9500 . ?
C29 C28 1.385(2) . ?
C29 H00U 0.9500 . ?
C30 C29 1.385(2) . ?
C30 H00E 0.9500 . ?
C32 C33 1.398(2) . ?
C32 C37 1.404(3) . ?
C33 H019 0.9500 . ?
C33 C34 1.376(3) . ?
C34 H01C 0.9500 . ?
C35 C34 1.385(4) . ?
C35 H01B 0.9500 . ?
C36 C35 1.383(3) . ?
C36 H017 0.9500 . ?
C37 C36 1.394(2) . ?
B1 H1 1.0000 . ?

loop_
_geom_torsion_atom_site_label_1
_geom_torsion_atom_site_label_2
_geom_torsion_atom_site_label_3
_geom_torsion_atom_site_label_4
_geom_torsion
_geom_torsion_site_symmetry_1
_geom_torsion_site_symmetry_2
_geom_torsion_site_symmetry_3
_geom_torsion_site_symmetry_4
_geom_torsion_publ_flag
Zn1 S1 C31 S2 -173.39(9) . . . . ?
Zn1 S1 C31 N7 4.08(13) . . . . ?
Zn1 N2 N1 C2 158.73(10) . . . . ?
Zn1 N2 N1 B1 -22.16(15) . . . . ?
Zn1 N2 C4 C3 -150.41(12) . . . . ?
Zn1 N2 C4 C5 34.6(2) . . . . ?
Zn1 N4 N3 C12 175.45(10) . . . . ?
Zn1 N4 N3 B1 -11.80(15) . . . . ?
Zn1 N4 C14 C13 -173.34(12) . . . . ?
Zn1 N4 C14 C15 6.7(3) . . . . ?
Zn1 N6 N5 C22 156.01(10) . . . . ?
Zn1 N6 N5 B1 -21.85(15) . . . . ?
Zn1 N6 C24 C23 -148.03(12) . . . . ?
Zn1 N6 C24 C25 32.8(2) . . . . ?
S2 C37 C36 C35 -178.65(16) . . . . ?
N1 N2 C4 C3 1.14(17) . . . . ?
N1 N2 C4 C5 -173.80(13) . . . . ?
N1 C2 C3 C4 0.20(18) . . . . ?
N2 N1 C2 C1 178.76(14) . . . . ?
N2 N1 C2 C3 0.50(17) . . . . ?
N2 N1 B1 N3 -43.96(17) . . . . ?
N2 N1 B1 N5 74.09(16) . . . . ?
N2 C4 C3 C2 -0.85(18) . . . . ?
N2 C4 C5 C6 -151.50(15) . . . . ?
N2 C4 C5 C10 32.3(2) . . . . ?
N3 N4 C14 C13 -0.21(16) . . . . ?
N3 N4 C14 C15 179.81(13) . . . . ?
N3 C12 C13 C14 -0.31(17) . . . . ?
N4 N3 C12 C11 -178.98(13) . . . . ?
N4 N3 C12 C13 0.19(17) . . . . ?
N4 N3 B1 N1 67.87(16) . . . . ?
N4 N3 B1 N5 -50.88(17) . . . . ?
N5 N6 C24 C23 0.56(16) . . . . ?
N5 N6 C24 C25 -178.63(13) . . . . ?
N6 N5 C22 C21 -176.35(13) . . . . ?
N6 N5 C22 C23 1.52(17) . . . . ?
N6 N5 B1 N1 -45.36(17) . . . . ?
N6 N5 B1 N3 73.78(16) . . . . ?
N6 C24 C23 C22 0.34(17) . . . . ?
N7 C32 C33 C34 -179.49(18) . . . . ?
N7 C32 C37 S2 -1.53(18) . . . . ?
N7 C32 C37 C36 179.15(16) . . . . ?
C1 C2 C3 C4 -177.92(16) . . . . ?
C2 N1 B1 N3 134.93(16) . . . . ?
C2 N1 B1 N5 -107.01(17) . . . . ?
C3 C4 C5 C6 34.5(2) . . . . ?
C3 C4 C5 C10 -141.63(17) . . . . ?
C4 N2 N1 C2 -1.02(16) . . . . ?
C4 N2 N1 B1 178.09(13) . . . . ?
C4 C5 C6 C7 -176.91(16) . . . . ?
C5 C4 C3 C2 173.70(15) . . . . ?
C5 C6 C7 C8 0.5(3) . . . . ?
C5 C10 C9 C8 0.0(3) . . . . ?
C9 C8 C7 C6 -0.1(3) . . . . ?
C9 C10 C5 C4 176.60(15) . . . . ?
C9 C10 C5 C6 0.4(2) . . . . ?
C10 C5 C6 C7 -0.7(3) . . . . ?
C10 C9 C8 C7 -0.2(3) . . . . ?
C11 C12 C13 C14 178.79(15) . . . . ?
C12 N3 B1 N1 -120.86(16) . . . . ?
C12 N3 B1 N5 120.38(16) . . . . ?
C12 C13 C14 N4 0.33(17) . . . . ?
C12 C13 C14 C15 -179.69(14) . . . . ?
C14 N4 N3 C12 0.01(16) . . . . ?
C14 N4 N3 B1 172.76(13) . . . . ?
C15 C16 C17 C18 -0.2(3) . . . . ?
C15 C20 C19 C18 1.0(3) . . . . ?
C16 C15 C14 N4 154.48(15) . . . . ?
C16 C15 C14 C13 -25.5(2) . . . . ?
C16 C17 C18 C19 0.9(3) . . . . ?
C17 C16 C15 C14 178.54(15) . . . . ?
C17 C16 C15 C20 -0.2(2) . . . . ?
C17 C18 C19 C20 -1.3(3) . . . . ?
C19 C20 C15 C14 -178.88(15) . . . . ?
C19 C20 C15 C16 -0.2(2) . . . . ?
C20 C15 C14 N4 -26.8(2) . . . . ?
C20 C15 C14 C13 153.18(16) . . . . ?
C22 N5 B1 N1 137.26(15) . . . . ?
C22 N5 B1 N3 -103.60(17) . . . . ?
C24 N6 N5 C22 -1.29(16) . . . . ?
C24 N6 N5 B1 -179.14(13) . . . . ?
C24 C23 C22 N5 -1.12(17) . . . . ?
C24 C23 C22 C21 176.52(15) . . . . ?
C24 C25 C26 C27 178.63(16) . . . . ?
C24 C25 C30 C29 -178.19(14) . . . . ?
C25 C24 C23 C22 179.46(15) . . . . ?
C25 C26 C27 C28 0.0(3) . . . . ?
C25 C30 C29 C28 -0.9(2) . . . . ?
C26 C25 C24 N6 -152.77(15) . . . . ?
C26 C25 C24 C23 28.2(2) . . . . ?
C26 C25 C30 C29 1.3(2) . . . . ?
C29 C28 C27 C26 0.4(3) . . . . ?
C30 C25 C24 N6 26.7(2) . . . . ?
C30 C25 C24 C23 -152.31(16) . . . . ?
C30 C25 C26 C27 -0.9(3) . . . . ?
C30 C29 C28 C27 0.1(3) . . . . ?
C31 S2 C37 C32 1.59(13) . . . . ?
C31 S2 C37 C36 -179.16(18) . . . . ?
C31 N7 C32 C33 179.91(17) . . . . ?
C31 N7 C32 C37 0.5(2) . . . . ?
C32 N7 C31 S1 -176.75(11) . . . . ?
C32 N7 C31 S2 0.84(17) . . . . ?
C32 C33 C34 C35 0.3(3) . . . . ?
C32 C37 C36 C35 0.5(3) . . . . ?
C33 C32 C37 S2 179.00(14) . . . . ?
C33 C32 C37 C36 -0.3(3) . . . . ?
C36 C35 C34 C33 -0.1(4) . . . . ?
C37 S2 C31 S1 176.17(10) . . . . ?
C37 S2 C31 N7 -1.47(13) . . . . ?
C37 C32 C33 C34 -0.1(3) . . . . ?
C37 C36 C35 C34 -0.3(3) . . . . ?
B1 N1 C2 C1 -0.2(3) . . . . ?
B1 N1 C2 C3 -178.47(15) . . . . ?
B1 N3 C12 C11 9.0(2) . . . . ?
B1 N3 C12 C13 -171.86(14) . . . . ?
B1 N5 C22 C21 1.2(2) . . . . ?
B1 N5 C22 C23 179.09(14) . . . . ?
